data_7035298
loop_
_publ_author_name
'Evans, Daniel A.'
'Lee, Lucia Myongwon'
'Vargas-Baca, Ignacio'
'Cowley, Alan H.'

_publ_section_title
;
 Photophysical tuning of the aggregation-induced emission of a series of
 para-substituted aryl bis(imino)acenaphthene zinc complexes.
;
_journal_issue 26
_journal_name_full 'Dalton transactions (Cambridge, England : 2003)'
_journal_page_first 11984
_journal_page_last 11996
_journal_paper_doi 10.1039/c5dt01529d
_journal_volume 44
_journal_year 2015
_chemical_formula_moiety 'C24 H14 Br2 Cl2 N2 Zn, C H2 Cl2'
_chemical_formula_sum 'C25 H16 Br2 Cl4 N2 Zn'
_chemical_formula_weight 711.39
_space_group_crystal_system monoclinic
_space_group_IT_number 14
_space_group_name_Hall '-P 2ybc'
_space_group_name_H-M_alt 'P 1 21/c 1'
_symmetry_space_group_name_Hall '-P 2ybc'
_symmetry_space_group_name_H-M 'P 1 21/c 1'
_atom_sites_solution_hydrogens geom
_audit_creation_method SHELXL-2014/7
_audit_update_record
;
2015-04-22 deposited with the CCDC.
2015-06-02 downloaded from the CCDC.
;
_cell_angle_alpha 90
_cell_angle_beta 110.0250(10)
_cell_angle_gamma 90
_cell_formula_units_Z 4
_cell_length_a 13.10500(10)
_cell_length_b 11.84230(10)
_cell_length_c 17.5235(2)
_cell_measurement_reflns_used 15594
_cell_measurement_temperature 100(2)
_cell_measurement_theta_max 76.0160
_cell_measurement_theta_min 4.5560
_cell_volume 2555.12(4)
_computing_cell_refinement 'CrysAlisPro V 1.171.37.31, Agilent Technologies'
_computing_data_collection 'CrysAlisPro V 1.171.37.31, Agilent Technologies'
_computing_data_reduction 'CrysAlisPro V 1.171.37.31, Agilent Technologies'
_computing_molecular_graphics 'XP SHELXTL/PC, Siemens Analytical'
_computing_publication_material 'XL SHELXTL/PC, Siemens Analytical'
_computing_structure_refinement 'Shelxl-2013, Sheldrick, G. M.'
_computing_structure_solution
;

SUPERFLIP.  Palatinus, L. and Chapuis, G., J. Appl. Cryst. 40, 786-790.
;
_diffrn_ambient_temperature 100(2)
_diffrn_measured_fraction_theta_full 1.000
_diffrn_measured_fraction_theta_max 0.988
_diffrn_measurement_device_type 'Agilent SuperNova with AtlasS2 detector'
_diffrn_radiation_type CuK\a
_diffrn_radiation_wavelength 1.54184
_diffrn_reflns_av_R_equivalents 0.0273
_diffrn_reflns_av_unetI/netI 0.0151
_diffrn_reflns_laue_measured_fraction_full 1.000
_diffrn_reflns_laue_measured_fraction_max 0.988
_diffrn_reflns_limit_h_max 16
_diffrn_reflns_limit_h_min -16
_diffrn_reflns_limit_k_max 13
_diffrn_reflns_limit_k_min -14
_diffrn_reflns_limit_l_max 21
_diffrn_reflns_limit_l_min -21
_diffrn_reflns_number 25415
_diffrn_reflns_point_group_measured_fraction_full 1.000
_diffrn_reflns_point_group_measured_fraction_max 0.988
_diffrn_reflns_theta_full 67.684
_diffrn_reflns_theta_max 76.359
_diffrn_reflns_theta_min 3.590
_diffrn_source 'sealed X-ray source'
_exptl_absorpt_coefficient_mu 8.994
_exptl_absorpt_correction_T_max 1.00000
_exptl_absorpt_correction_T_min 0.59098
_exptl_absorpt_correction_type multi-scan
_exptl_absorpt_process_details
;
CrysAlisPro, Agilent Technologies,
Version 1.171.37.31 (release 14-01-2014 CrysAlis171 .NET)
(compiled Jan 14 2014,18:38:05)
Empirical absorption correction using spherical harmonics,
 implemented in SCALE3 ABSPACK scaling algorithm.
;
_exptl_crystal_colour yellow
_exptl_crystal_density_diffrn 1.849
_exptl_crystal_description block
_exptl_crystal_F_000 1392
_exptl_crystal_size_max 0.140
_exptl_crystal_size_mid 0.060
_exptl_crystal_size_min 0.030
_refine_diff_density_max 0.511
_refine_diff_density_min -0.432
_refine_diff_density_rms 0.075
_refine_ls_extinction_method none
_refine_ls_goodness_of_fit_ref 1.086
_refine_ls_hydrogen_treatment constr
_refine_ls_matrix_type full
_refine_ls_number_parameters 307
_refine_ls_number_reflns 5292
_refine_ls_number_restraints 0
_refine_ls_restrained_S_all 1.086
_refine_ls_R_factor_all 0.0260
_refine_ls_R_factor_gt 0.0250
_refine_ls_shift/su_max 0.002
_refine_ls_shift/su_mean 0.000
_refine_ls_structure_factor_coef Fsqd
_refine_ls_weighting_details 'w=1/[\s^2^(Fo^2^)+(0.0403P)^2^+1.8084P] where P=(Fo^2^+2Fc^2^)/3'
_refine_ls_weighting_scheme calc
_refine_ls_wR_factor_gt 0.0682
_refine_ls_wR_factor_ref 0.0691
_reflns_Friedel_coverage 0.000
_reflns_number_gt 5075
_reflns_number_total 5292
_reflns_threshold_expression 'I > 2\s(I)'
_cod_data_source_file c5dt01529d2.cif
_cod_data_source_block shelxl
_cod_depositor_comments 'Adding full bibliography for 7035288--7035302.cif.'
_cod_database_code 7035298
_shelx_shelxl_version_number 2014/7
_shelx_space_group_comment
;
The symmetry employed for this shelxl refinement is uniquely defined
by the following loop, which should always be used as a source of
symmetry information in preference to the above space-group names.
They are only intended as comments.
;
_shelx_estimated_absorpt_t_min 0.366
_shelx_estimated_absorpt_t_max 0.774

loop_
_space_group_symop_operation_xyz
'x, y, z'
'-x, y+1/2, -z+1/2'
'-x, -y, -z'
'x, -y-1/2, z-1/2'

loop_
_atom_site_label
_atom_site_type_symbol
_atom_site_fract_x
_atom_site_fract_y
_atom_site_fract_z
_atom_site_U_iso_or_equiv
_atom_site_adp_type
_atom_site_occupancy
_atom_site_site_symmetry_order
_atom_site_calc_flag
_atom_site_refinement_flags_posn
_atom_site_refinement_flags_adp
C1 C 0.55063(14) 0.23516(15) 0.53509(10) 0.0150(3) Uani 1 1 d . .
C2 C 0.53175(14) 0.14939(15) 0.58931(11) 0.0158(3) Uani 1 1 d . .
C3 C 0.59067(15) 0.11019(16) 0.66600(11) 0.0177(3) Uani 1 1 d . .
H3 H 0.6582 0.1435 0.6967 0.021 Uiso 1 1 calc R U
C4 C 0.54755(16) 0.01885(16) 0.69760(11) 0.0195(4) Uani 1 1 d . .
H4 H 0.5873 -0.0086 0.7504 0.023 Uiso 1 1 calc R U
C5 C 0.45013(15) -0.03147(16) 0.65445(11) 0.0186(4) Uani 1 1 d . .
H5 H 0.4238 -0.0922 0.6780 0.022 Uiso 1 1 calc R U
C6 C 0.38852(14) 0.00658(16) 0.57500(11) 0.0166(3) Uani 1 1 d . .
C7 C 0.43189(14) 0.09698(15) 0.54451(11) 0.0153(3) Uani 1 1 d . .
C8 C 0.28834(15) -0.03850(16) 0.52277(12) 0.0189(4) Uani 1 1 d . .
H8 H 0.2548 -0.0989 0.5409 0.023 Uiso 1 1 calc R U
C9 C 0.23978(15) 0.00515(16) 0.44597(12) 0.0200(4) Uani 1 1 d . .
H9 H 0.1733 -0.0269 0.4120 0.024 Uiso 1 1 calc R U
C10 C 0.28514(15) 0.09594(16) 0.41570(11) 0.0180(3) Uani 1 1 d . .
H10 H 0.2500 0.1241 0.3623 0.022 Uiso 1 1 calc R U
C11 C 0.38126(14) 0.14239(15) 0.46532(11) 0.0158(3) Uani 1 1 d . .
C12 C 0.45504(14) 0.23054(15) 0.45590(10) 0.0149(3) Uani 1 1 d . .
C13 C 0.71395(14) 0.31986(15) 0.61534(11) 0.0157(3) Uani 1 1 d . .
C14 C 0.81900(15) 0.29156(16) 0.62109(11) 0.0188(4) Uani 1 1 d . .
H14 H 0.8338 0.2649 0.5748 0.023 Uiso 1 1 calc R U
C15 C 0.90242(15) 0.30271(17) 0.69529(12) 0.0213(4) Uani 1 1 d . .
H15 H 0.9746 0.2821 0.7007 0.026 Uiso 1 1 calc R U
C16 C 0.87884(15) 0.34430(16) 0.76110(11) 0.0199(4) Uani 1 1 d . .
C17 C 0.77541(16) 0.37887(16) 0.75477(11) 0.0194(4) Uani 1 1 d . .
H17 H 0.7619 0.4108 0.8001 0.023 Uiso 1 1 calc R U
C18 C 0.69172(15) 0.36614(16) 0.68097(11) 0.0185(4) Uani 1 1 d . .
H18 H 0.6200 0.3888 0.6753 0.022 Uiso 1 1 calc R U
C19 C 0.36618(14) 0.30235(15) 0.32406(11) 0.0154(3) Uani 1 1 d . .
C20 C 0.38084(15) 0.27541(16) 0.25120(11) 0.0184(4) Uani 1 1 d . .
H20 H 0.4505 0.2535 0.2509 0.022 Uiso 1 1 calc R U
C21 C 0.29325(16) 0.28067(17) 0.17878(11) 0.0203(4) Uani 1 1 d . .
H21 H 0.3015 0.2597 0.1289 0.024 Uiso 1 1 calc R U
C22 C 0.19342(15) 0.31720(16) 0.18084(11) 0.0192(4) Uani 1 1 d . .
C23 C 0.17850(15) 0.34805(16) 0.25252(12) 0.0188(4) Uani 1 1 d . .
H23 H 0.1099 0.3742 0.2523 0.023 Uiso 1 1 calc R U
C24 C 0.26613(15) 0.34000(15) 0.32504(11) 0.0172(3) Uani 1 1 d . .
H24 H 0.2575 0.3602 0.3750 0.021 Uiso 1 1 calc R U
C26 C 0.9385(2) 0.4775(2) 0.38213(14) 0.0374(5) Uani 1 1 d . .
H26A H 0.9190 0.5513 0.3997 0.045 Uiso 1 1 calc R U
H26B H 0.8976 0.4182 0.3992 0.045 Uiso 1 1 calc R U
Br1 Br 0.99087(2) 0.35186(2) 0.86398(2) 0.03033(7) Uani 1 1 d . .
Br2 Br 0.07493(2) 0.32642(2) 0.08103(2) 0.02860(7) Uani 1 1 d . .
Cl1 Cl 0.60349(4) 0.57148(4) 0.43200(3) 0.02317(10) Uani 1 1 d . .
Cl2 Cl 0.71079(4) 0.30573(4) 0.37189(3) 0.02136(10) Uani 1 1 d . .
Cl3 Cl 0.90023(5) 0.47629(5) 0.27503(3) 0.03715(13) Uani 1 1 d . .
Cl4 Cl 1.07880(5) 0.45414(5) 0.43031(3) 0.03399(12) Uani 1 1 d . .
N1 N 0.62714(12) 0.30472(13) 0.54001(9) 0.0152(3) Uani 1 1 d . .
N2 N 0.45683(12) 0.29646(13) 0.39821(9) 0.0157(3) Uani 1 1 d . .
Zn1 Zn 0.60462(2) 0.38595(2) 0.43072(2) 0.01520(7) Uani 1 1 d . .

loop_
_atom_site_aniso_label
_atom_site_aniso_U_11
_atom_site_aniso_U_22
_atom_site_aniso_U_33
_atom_site_aniso_U_23
_atom_site_aniso_U_13
_atom_site_aniso_U_12
C1 0.0153(8) 0.0172(9) 0.0127(8) -0.0004(6) 0.0050(6) 0.0027(6)
C2 0.0163(8) 0.0163(8) 0.0155(8) -0.0009(7) 0.0065(7) 0.0003(6)
C3 0.0187(8) 0.0191(9) 0.0153(8) -0.0009(7) 0.0058(7) 0.0002(7)
C4 0.0237(9) 0.0203(9) 0.0145(8) 0.0022(7) 0.0063(7) 0.0032(7)
C5 0.0235(9) 0.0167(9) 0.0178(9) 0.0016(7) 0.0098(7) 0.0004(7)
C6 0.0172(8) 0.0169(8) 0.0177(9) -0.0012(7) 0.0086(7) 0.0011(6)
C7 0.0155(8) 0.0169(8) 0.0148(8) -0.0009(7) 0.0067(7) 0.0015(6)
C8 0.0184(8) 0.0174(9) 0.0227(9) 0.0008(7) 0.0094(7) -0.0006(7)
C9 0.0160(8) 0.0196(9) 0.0224(9) 0.0001(7) 0.0041(7) -0.0014(7)
C10 0.0175(8) 0.0185(9) 0.0164(8) 0.0009(7) 0.0040(7) 0.0004(7)
C11 0.0166(8) 0.0163(8) 0.0156(8) 0.0013(6) 0.0070(7) 0.0023(6)
C12 0.0140(8) 0.0179(9) 0.0128(8) -0.0020(6) 0.0048(6) 0.0014(6)
C13 0.0162(8) 0.0165(8) 0.0130(8) 0.0022(6) 0.0033(7) -0.0021(6)
C14 0.0179(8) 0.0205(9) 0.0183(9) -0.0012(7) 0.0065(7) -0.0015(7)
C15 0.0160(8) 0.0225(10) 0.0228(10) 0.0005(7) 0.0031(7) -0.0007(7)
C16 0.0191(9) 0.0198(9) 0.0155(8) 0.0018(7) -0.0008(7) -0.0060(7)
C17 0.0244(9) 0.0197(9) 0.0149(8) -0.0009(7) 0.0075(7) -0.0062(7)
C18 0.0176(8) 0.0218(9) 0.0164(9) 0.0003(7) 0.0065(7) -0.0021(7)
C19 0.0149(8) 0.0159(8) 0.0138(8) 0.0019(6) 0.0028(7) -0.0017(6)
C20 0.0186(8) 0.0203(9) 0.0173(9) 0.0018(7) 0.0076(7) 0.0005(7)
C21 0.0240(9) 0.0237(10) 0.0142(8) 0.0010(7) 0.0078(7) 0.0001(7)
C22 0.0169(8) 0.0221(9) 0.0147(8) 0.0024(7) 0.0004(7) -0.0032(7)
C23 0.0165(8) 0.0199(9) 0.0194(9) 0.0017(7) 0.0053(7) -0.0008(7)
C24 0.0188(8) 0.0178(9) 0.0157(8) -0.0003(7) 0.0070(7) -0.0010(7)
C26 0.0339(12) 0.0550(16) 0.0255(11) -0.0046(10) 0.0129(9) -0.0041(11)
Br1 0.02445(12) 0.04137(15) 0.01726(11) 0.00161(8) -0.00305(8) -0.00791(9)
Br2 0.02180(11) 0.04339(14) 0.01523(11) 0.00388(8) -0.00058(8) -0.00217(8)
Cl1 0.0269(2) 0.0166(2) 0.0296(2) 0.00007(17) 0.01414(19) 0.00119(16)
Cl2 0.0258(2) 0.0210(2) 0.0220(2) 0.00026(16) 0.01415(17) 0.00213(16)
Cl3 0.0417(3) 0.0452(3) 0.0237(2) -0.0014(2) 0.0100(2) -0.0079(2)
Cl4 0.0347(3) 0.0394(3) 0.0287(3) -0.0002(2) 0.0120(2) -0.0031(2)
N1 0.0148(7) 0.0178(7) 0.0128(7) 0.0008(6) 0.0044(6) 0.0012(6)
N2 0.0143(7) 0.0186(7) 0.0137(7) -0.0009(6) 0.0039(6) -0.0007(6)
Zn1 0.01518(12) 0.01704(13) 0.01396(12) 0.00088(9) 0.00573(9) -0.00064(8)

loop_
_atom_type_symbol
_atom_type_description
_atom_type_scat_dispersion_real
_atom_type_scat_dispersion_imag
_atom_type_scat_source
C C 0.0181 0.0091 'International Tables Vol C Tables 4.2.6.8 and 6.1.1.4'
H H 0.0000 0.0000 'International Tables Vol C Tables 4.2.6.8 and 6.1.1.4'
Br Br -0.6763 1.2805 'International Tables Vol C Tables 4.2.6.8 and 6.1.1.4'
Cl Cl 0.3639 0.7018 'International Tables Vol C Tables 4.2.6.8 and 6.1.1.4'
N N 0.0311 0.0180 'International Tables Vol C Tables 4.2.6.8 and 6.1.1.4'
Zn Zn -1.5491 0.6778 'International Tables Vol C Tables 4.2.6.8 and 6.1.1.4'

loop_
_geom_angle_atom_site_label_1
_geom_angle_atom_site_label_2
_geom_angle_atom_site_label_3
_geom_angle
N1 C1 C2 134.78(16)
N1 C1 C12 117.88(16)
C2 C1 C12 107.29(15)
C3 C2 C7 119.61(17)
C3 C2 C1 134.45(17)
C7 C2 C1 105.81(15)
C2 C3 C4 118.15(17)
C5 C4 C3 122.29(17)
C4 C5 C6 120.62(17)
C7 C6 C8 116.55(17)
C7 C6 C5 116.55(17)
C8 C6 C5 126.89(17)
C6 C7 C2 122.78(17)
C6 C7 C11 123.10(16)
C2 C7 C11 114.10(16)
C9 C8 C6 120.25(17)
C8 C9 C10 122.55(17)
C11 C10 C9 118.51(17)
C10 C11 C7 119.03(17)
C10 C11 C12 135.04(17)
C7 C11 C12 105.84(15)
N2 C12 C11 135.25(16)
N2 C12 C1 117.76(16)
C11 C12 C1 106.94(15)
C14 C13 C18 121.23(17)
C14 C13 N1 119.58(16)
C18 C13 N1 119.15(16)
C13 C14 C15 119.26(17)
C16 C15 C14 119.03(18)
C15 C16 C17 122.09(18)
C15 C16 Br1 119.20(15)
C17 C16 Br1 118.69(15)
C16 C17 C18 118.84(18)
C17 C18 C13 119.37(17)
C24 C19 C20 120.78(16)
C24 C19 N2 119.84(16)
C20 C19 N2 119.30(16)
C21 C20 C19 119.78(17)
C22 C21 C20 118.71(17)
C23 C22 C21 122.14(17)
C23 C22 Br2 119.62(14)
C21 C22 Br2 118.23(14)
C22 C23 C24 118.74(17)
C19 C24 C23 119.77(17)
Cl4 C26 Cl3 112.18(13)
C1 N1 C13 120.11(15)
C1 N1 Zn1 112.14(12)
C13 N1 Zn1 127.75(12)
C12 N2 C19 120.76(15)
C12 N2 Zn1 110.84(12)
C19 N2 Zn1 128.41(12)
N1 Zn1 N2 80.98(6)
N1 Zn1 Cl1 117.01(5)
N2 Zn1 Cl1 119.78(4)
N1 Zn1 Cl2 108.57(4)
N2 Zn1 Cl2 108.95(4)
Cl1 Zn1 Cl2 116.240(19)

loop_
_geom_bond_atom_site_label_1
_geom_bond_atom_site_label_2
_geom_bond_distance
C1 N1 1.278(2)
C1 C2 1.469(2)
C1 C12 1.519(2)
C2 C3 1.381(3)
C2 C7 1.418(2)
C3 C4 1.418(3)
C4 C5 1.377(3)
C5 C6 1.422(3)
C6 C7 1.401(3)
C6 C8 1.422(3)
C7 C11 1.423(2)
C8 C9 1.377(3)
C9 C10 1.417(3)
C10 C11 1.377(3)
C11 C12 1.470(2)
C12 N2 1.284(2)
C13 C14 1.387(3)
C13 C18 1.392(3)
C13 N1 1.428(2)
C14 C15 1.389(3)
C15 C16 1.383(3)
C16 C17 1.384(3)
C16 Br1 1.8977(18)
C17 C18 1.388(3)
C19 C24 1.391(3)
C19 C20 1.392(3)
C19 N2 1.431(2)
C20 C21 1.391(3)
C21 C22 1.390(3)
C22 C23 1.385(3)
C22 Br2 1.9031(18)
C23 C24 1.394(3)
C26 Cl4 1.762(3)
C26 Cl3 1.769(2)
Cl1 Zn1 2.1974(5)
Cl2 Zn1 2.2098(5)
N1 Zn1 2.0720(15)
N2 Zn1 2.1079(15)
